data_2016218
loop_
_publ_author_name
'Ma, Cheng-Bing'
'Chen, Chang-Neng'
'Liu, Qiu-Tian'

_publ_section_title
Aqua(dipicolinato-\k^3^<i>O</i>,<i>N</i>,<i>O</i>')(1<i>H</i>-imidazole-\k<i>N</i>^3^)(1,10-phenanthroline-<i>N</i>,<i>N</i>')manganese(II)
_journal_coeditor_code SK3161
_journal_issue 10
_journal_name_full 'Acta Crystallographica Section C'
_journal_page_first m469
_journal_page_last m472
_journal_paper_doi 10.1107/S0108270107044976
_journal_volume 63
_journal_year 2007
_chemical_formula_iupac '[Mn (C7 H3 N O4) (C3 H4 N2) (C12 H8 N2) (H2 O)]'
_chemical_formula_moiety 'C22 H17 Mn N5 O5'
_chemical_formula_sum 'C22 H17 Mn N5 O5'
_chemical_formula_weight 486.35
_chemical_name_systematic
;
Aqua(dipicolinato-\k^3^<i>O</i>,<i>N</i>,<i>O</i>')(1H-imidazole-
\kN^3^)(1,10-phenanthroline-<i>N</i>,<i>N</i>')manganese(II)
;
_space_group_IT_number 14
_symmetry_cell_setting monoclinic
_symmetry_space_group_name_Hall '-P 2yn'
_symmetry_space_group_name_H-M 'P 1 21/n 1'
_atom_sites_solution_hydrogens geom
_atom_sites_solution_primary direct
_atom_sites_solution_secondary difmap
_audit_creation_method SHELXL
_cell_angle_alpha 90.00
_cell_angle_beta 97.1510(10)
_cell_angle_gamma 90.00
_cell_formula_units_Z 4
_cell_length_a 12.9514(3)
_cell_length_b 10.4900(2)
_cell_length_c 15.2681(5)
_cell_measurement_reflns_used 3135
_cell_measurement_temperature 295(2)
_cell_measurement_theta_max 25.06
_cell_measurement_theta_min 1.95
_cell_volume 2058.19(9)
_computing_cell_refinement 'SAINT (Siemens, 1994)'
_computing_data_collection 'SMART (Siemens, 1996)'
_computing_data_reduction 'XPREP (Siemens, 1994)'
_computing_molecular_graphics 'SHELXTL (Sheldrick, 1997)'
_computing_publication_material 'SHELXTL (Sheldrick, 1997)'
_computing_structure_refinement 'SHELXTL (Sheldrick, 1997)'
_computing_structure_solution 'SHELXTL (Sheldrick, 1997)'
_diffrn_ambient_temperature 295(2)
_diffrn_measured_fraction_theta_full 0.993
_diffrn_measured_fraction_theta_max 0.993
_diffrn_measurement_device_type 'Bruker SMART CCD area-detector'
_diffrn_measurement_method '\f and \w'
_diffrn_radiation_monochromator graphite
_diffrn_radiation_source 'fine-focus sealed tube'
_diffrn_radiation_type MoK\a
_diffrn_radiation_wavelength 0.71073
_diffrn_reflns_av_R_equivalents 0.0369
_diffrn_reflns_av_sigmaI/netI 0.0458
_diffrn_reflns_limit_h_max 11
_diffrn_reflns_limit_h_min -15
_diffrn_reflns_limit_k_max 7
_diffrn_reflns_limit_k_min -12
_diffrn_reflns_limit_l_max 18
_diffrn_reflns_limit_l_min -18
_diffrn_reflns_number 7067
_diffrn_reflns_theta_full 25.06
_diffrn_reflns_theta_max 25.06
_diffrn_reflns_theta_min 1.95
_diffrn_standards_decay_% 0
_diffrn_standards_interval_count 0
_diffrn_standards_number 0
_exptl_absorpt_coefficient_mu 0.689
_exptl_absorpt_correction_T_max .765
_exptl_absorpt_correction_T_min .720
_exptl_absorpt_correction_type multi-scan
_exptl_absorpt_process_details '(SADABS; Sheldrick, 1996)'
_exptl_crystal_colour yellow
_exptl_crystal_density_diffrn 1.570
_exptl_crystal_density_method 'not measured'
_exptl_crystal_description prism
_exptl_crystal_F_000 996
_exptl_crystal_size_max .49
_exptl_crystal_size_mid .42
_exptl_crystal_size_min .40
_refine_diff_density_max 0.345
_refine_diff_density_min -0.385
_refine_ls_extinction_method none
_refine_ls_goodness_of_fit_ref 1.000
_refine_ls_hydrogen_treatment mixed
_refine_ls_matrix_type full
_refine_ls_number_parameters 306
_refine_ls_number_reflns 3631
_refine_ls_number_restraints 2
_refine_ls_restrained_S_all 1.000
_refine_ls_R_factor_gt 0.0490
_refine_ls_shift/su_max 0.001
_refine_ls_shift/su_mean 0.000
_refine_ls_structure_factor_coef Fsqd
_refine_ls_weighting_details 'calc w=1/[\s^2^(Fo^2^)+(0.0552P)^2^+2.743P] where P=(Fo^2^+2Fc^2^)/3'
_refine_ls_weighting_scheme calc
_refine_ls_wR_factor_gt 0.1090
_refine_ls_wR_factor_ref 0.1281
_reflns_number_gt 2703
_reflns_number_total 3631
_reflns_threshold_expression I>2\s(I)
_cod_data_source_file sk3161.cif
_cod_data_source_block I
_cod_depositor_comments
;
The following automatic conversions were performed:
'_symmetry_cell_setting' value 'Monoclinic' changed to 'monoclinic'
according to '/home/saulius/struct/CIF-dictionaries/cif_core.dic'
dictionary named 'cif_core.dic' version 2.4.1 from 2010-06-29.

Automatic conversion script
Id: cif_fix_enum 1527 2010-12-29 10:47:43Z saulius 

The following automatic conversions were performed:

'_symmetry_cell_setting' value 'Monoclinic' changed to 'monoclinic'
according to /home/saulius/struct/CIF-dictionaries/cif_core.dic
dictionary named 'cif_core.dic' version 2.4.1 from 2010-06-29.

Automatic conversion script
Id: cif_fix_values 1715 2011-07-08 13:25:40Z adriana 
;
_cod_original_sg_symbol_Hall '-p 2yn'
_cod_original_sg_symbol_H-M 'P 21/n'
_cod_database_code 2016218
_cod_database_fobs_code 2016218

loop_
_symmetry_equiv_pos_as_xyz
'x, y, z'
'-x+1/2, y+1/2, -z+1/2'
'-x, -y, -z'
'x-1/2, -y-1/2, z-1/2'

loop_
_atom_site_type_symbol
_atom_site_label
_atom_site_fract_x
_atom_site_fract_y
_atom_site_fract_z
_atom_site_U_iso_or_equiv
_atom_site_adp_type
_atom_site_calc_flag
_atom_site_refinement_flags
_atom_site_occupancy
Mn Mn1 0.84475(4) 0.28201(5) 0.54691(4) 0.03417(19) Uani d . 1
N N1 0.9956(2) 0.2028(3) 0.62294(18) 0.0334(7) Uani d . 1
N N2 0.7539(2) 0.4703(3) 0.49511(19) 0.0380(7) Uani d . 1
N N3 0.6831(2) 0.2293(3) 0.45687(19) 0.0390(7) Uani d . 1
N N4 0.7504(2) 0.2523(3) 0.6585(2) 0.0389(7) Uani d . 1
N N5 0.6728(2) 0.2776(3) 0.7773(2) 0.0470(8) Uani d . 1
H H5A 0.6539 0.3125 0.8237 0.056 Uiso calc R 1
O O1 0.93997(19) 0.4405(2) 0.62338(19) 0.0484(7) Uani d . 1
O O2 1.0972(2) 0.5052(2) 0.68251(18) 0.0510(7) Uani d . 1
O O3 0.8503(2) 0.0575(2) 0.54252(18) 0.0478(7) Uani d . 1
O O4 0.9297(2) -0.1206(2) 0.59220(18) 0.0463(7) Uani d . 1
O O5 0.9164(2) 0.2897(3) 0.4268(2) 0.0523(7) Uani d D 1
H H5B 0.966(3) 0.239(3) 0.420(3) 0.067(15) Uiso d D 1
H H5C 0.915(4) 0.348(3) 0.389(3) 0.082(17) Uiso d D 1
C C1 1.0663(3) 0.2837(3) 0.6623(2) 0.0339(8) Uani d . 1
C C2 1.1603(3) 0.2413(4) 0.7059(3) 0.0459(10) Uani d . 1
H H2A 1.2089 0.2989 0.7328 0.055 Uiso calc R 1
C C3 1.1805(3) 0.1117(4) 0.7088(3) 0.0509(10) Uani d . 1
H H3A 1.2432 0.0809 0.7373 0.061 Uiso calc R 1
C C4 1.1065(3) 0.0287(4) 0.6690(3) 0.0452(9) Uani d . 1
H H4A 1.1182 -0.0588 0.6710 0.054 Uiso calc R 1
C C5 1.0147(3) 0.0774(3) 0.6261(2) 0.0350(8) Uani d . 1
C C6 1.0328(3) 0.4212(3) 0.6558(2) 0.0371(8) Uani d . 1
C C7 0.9246(3) -0.0022(3) 0.5829(2) 0.0357(8) Uani d . 1
C C8 0.7888(3) 0.5887(4) 0.5093(3) 0.0460(10) Uani d . 1
H H8A 0.8550 0.5998 0.5395 0.055 Uiso calc R 1
C C9 0.7313(4) 0.6977(4) 0.4813(3) 0.0550(11) Uani d . 1
H H9A 0.7592 0.7786 0.4928 0.066 Uiso calc R 1
C C10 0.6351(3) 0.6836(4) 0.4376(3) 0.0560(11) Uani d . 1
H H10A 0.5958 0.7548 0.4187 0.067 Uiso calc R 1
C C11 0.5944(3) 0.5602(4) 0.4205(3) 0.0479(10) Uani d . 1
C C12 0.4929(3) 0.5391(5) 0.3746(3) 0.0618(12) Uani d . 1
H H12A 0.4514 0.6086 0.3556 0.074 Uiso calc R 1
C C13 0.4564(3) 0.4205(5) 0.3585(3) 0.0627(12) Uani d . 1
H H13A 0.3898 0.4091 0.3291 0.075 Uiso calc R 1
C C14 0.5183(3) 0.3113(4) 0.3857(3) 0.0476(10) Uani d . 1
C C15 0.4858(3) 0.1863(5) 0.3691(3) 0.0627(12) Uani d . 1
H H15A 0.4191 0.1705 0.3410 0.075 Uiso calc R 1
C C16 0.5503(3) 0.0870(5) 0.3936(3) 0.0624(12) Uani d . 1
H H16A 0.5293 0.0035 0.3811 0.075 Uiso calc R 1
C C17 0.6486(3) 0.1130(4) 0.4378(3) 0.0507(10) Uani d . 1
H H17A 0.6923 0.0447 0.4549 0.061 Uiso calc R 1
C C18 0.6574(3) 0.4564(4) 0.4494(2) 0.0367(8) Uani d . 1
C C19 0.6191(3) 0.3283(4) 0.4309(2) 0.0376(8) Uani d . 1
C C20 0.7362(3) 0.3289(4) 0.7238(2) 0.0408(9) Uani d . 1
H H20A 0.7664 0.4091 0.7320 0.049 Uiso calc R 1
C C21 0.6442(3) 0.1615(4) 0.7451(3) 0.0549(11) Uani d . 1
H H21A 0.6005 0.1038 0.7684 0.066 Uiso calc R 1
C C22 0.6920(3) 0.1462(4) 0.6722(3) 0.0510(10) Uani d . 1
H H22A 0.6862 0.0743 0.6363 0.061 Uiso calc R 1

loop_
_atom_site_aniso_label
_atom_site_aniso_U_11
_atom_site_aniso_U_22
_atom_site_aniso_U_33
_atom_site_aniso_U_12
_atom_site_aniso_U_13
_atom_site_aniso_U_23
Mn1 0.0281(3) 0.0316(3) 0.0418(3) 0.0023(2) 0.0001(2) 0.0009(2)
N1 0.0301(15) 0.0344(16) 0.0361(16) 0.0031(13) 0.0061(12) 0.0031(13)
N2 0.0349(16) 0.0373(17) 0.0403(17) 0.0037(14) -0.0011(13) 0.0012(14)
N3 0.0354(16) 0.0393(17) 0.0409(17) 0.0018(14) -0.0004(13) -0.0036(14)
N4 0.0341(16) 0.0411(17) 0.0414(18) 0.0023(13) 0.0040(13) 0.0014(14)
N5 0.053(2) 0.050(2) 0.0405(18) 0.0096(17) 0.0121(15) -0.0006(16)
O1 0.0343(14) 0.0337(14) 0.0728(19) 0.0040(11) -0.0107(13) -0.0050(13)
O2 0.0467(16) 0.0384(15) 0.0626(18) -0.0083(13) -0.0138(13) 0.0044(13)
O3 0.0423(15) 0.0345(14) 0.0637(18) 0.0035(12) -0.0051(13) -0.0034(13)
O4 0.0473(15) 0.0287(13) 0.0651(18) 0.0035(12) 0.0161(13) 0.0022(13)
O5 0.0599(19) 0.0411(16) 0.0602(19) 0.0183(15) 0.0240(15) 0.0136(15)
C1 0.0294(18) 0.0364(19) 0.0353(19) -0.0009(16) 0.0021(14) 0.0043(16)
C2 0.032(2) 0.050(2) 0.054(2) 0.0014(17) -0.0032(17) 0.0015(19)
C3 0.038(2) 0.056(3) 0.055(3) 0.0130(19) -0.0090(18) 0.004(2)
C4 0.041(2) 0.037(2) 0.057(2) 0.0128(17) 0.0032(18) 0.0076(19)
C5 0.0369(19) 0.0307(18) 0.039(2) 0.0025(15) 0.0097(15) 0.0047(16)
C6 0.037(2) 0.0346(19) 0.039(2) -0.0047(17) 0.0015(16) 0.0007(16)
C7 0.0349(19) 0.035(2) 0.040(2) 0.0036(16) 0.0133(16) -0.0003(16)
C8 0.048(2) 0.042(2) 0.047(2) 0.0040(18) 0.0002(18) 0.0016(18)
C9 0.067(3) 0.036(2) 0.060(3) 0.001(2) 0.002(2) 0.0024(19)
C10 0.061(3) 0.046(2) 0.059(3) 0.022(2) 0.000(2) 0.011(2)
C11 0.042(2) 0.057(3) 0.042(2) 0.0137(19) -0.0009(18) 0.0055(19)
C12 0.050(3) 0.067(3) 0.064(3) 0.020(2) -0.009(2) 0.010(2)
C13 0.038(2) 0.088(4) 0.058(3) 0.013(2) -0.013(2) 0.003(3)
C14 0.036(2) 0.064(3) 0.041(2) 0.0019(19) -0.0020(16) -0.002(2)
C15 0.039(2) 0.083(3) 0.061(3) -0.010(2) -0.011(2) -0.003(3)
C16 0.057(3) 0.057(3) 0.068(3) -0.012(2) -0.015(2) -0.008(2)
C17 0.048(2) 0.046(2) 0.055(3) 0.0004(19) -0.0018(19) -0.007(2)
C18 0.0332(19) 0.046(2) 0.0307(18) 0.0075(16) 0.0019(14) 0.0016(16)
C19 0.0321(18) 0.049(2) 0.0311(19) 0.0033(17) 0.0016(15) -0.0008(16)
C20 0.037(2) 0.039(2) 0.044(2) 0.0017(17) -0.0022(17) 0.0002(18)
C21 0.062(3) 0.042(2) 0.063(3) -0.007(2) 0.018(2) 0.007(2)
C22 0.065(3) 0.035(2) 0.055(3) -0.0111(19) 0.014(2) -0.0058(19)

loop_
_atom_type_symbol
_atom_type_description
_atom_type_scat_dispersion_real
_atom_type_scat_dispersion_imag
_atom_type_scat_source
C C 0.0033 0.0016 'International Tables Vol C Tables 4.2.6.8 and 6.1.1.4'
H H 0.0000 0.0000 'International Tables Vol C Tables 4.2.6.8 and 6.1.1.4'
N N 0.0061 0.0033 'International Tables Vol C Tables 4.2.6.8 and 6.1.1.4'
O O 0.0106 0.0060 'International Tables Vol C Tables 4.2.6.8 and 6.1.1.4'
Mn Mn 0.3368 0.7283 'International Tables Vol C Tables 4.2.6.8 and 6.1.1.4'

loop_
_geom_angle_atom_site_label_1
_geom_angle_atom_site_label_2
_geom_angle_atom_site_label_3
_geom_angle_site_symmetry_1
_geom_angle_site_symmetry_3
_geom_angle
_geom_angle_publ_flag
O5 Mn1 N4 . . 170.22(12) yes
O5 Mn1 O1 . . 98.30(11) yes
N4 Mn1 O1 . . 91.32(11) yes
O5 Mn1 N1 . . 90.82(11) yes
N4 Mn1 N1 . . 94.31(10) yes
O1 Mn1 N1 . . 68.70(9) yes
O5 Mn1 O3 . . 89.72(10) yes
N4 Mn1 O3 . . 84.51(10) yes
O1 Mn1 O3 . . 136.06(9) yes
N1 Mn1 O3 . . 68.05(9) yes
O5 Mn1 N2 . . 86.21(10) yes
N4 Mn1 N2 . . 94.26(10) yes
O1 Mn1 N2 . . 77.33(9) yes
N1 Mn1 N2 . . 145.10(10) yes
O3 Mn1 N2 . . 146.54(10) yes
O5 Mn1 N3 . . 87.65(11) yes
N4 Mn1 N3 . . 83.40(10) yes
O1 Mn1 N3 . . 145.54(10) yes
N1 Mn1 N3 . . 145.50(10) yes
O3 Mn1 N3 . . 77.48(10) yes
N2 Mn1 N3 . . 69.19(10) yes
C1 N1 C5 . . 119.7(3) ?
C1 N1 Mn1 . . 119.3(2) ?
C5 N1 Mn1 . . 121.0(2) ?
C8 N2 C18 . . 117.1(3) ?
C8 N2 Mn1 . . 125.2(2) ?
C18 N2 Mn1 . . 117.7(2) ?
C17 N3 C19 . . 117.8(3) ?
C17 N3 Mn1 . . 125.5(3) ?
C19 N3 Mn1 . . 116.4(2) ?
C20 N4 C22 . . 104.3(3) ?
C20 N4 Mn1 . . 129.5(3) ?
C22 N4 Mn1 . . 126.2(3) ?
C20 N5 C21 . . 107.6(3) ?
C20 N5 O4 . 2_656 132.4(3) ?
C21 N5 O4 . 2_656 118.7(3) ?
C20 N5 H5A . . 126.2 ?
C21 N5 H5A . . 126.2 ?
C6 O1 Mn1 . . 120.6(2) ?
C7 O3 Mn1 . . 120.9(2) ?
Mn1 O5 O4 . 3_756 117.82(13) ?
Mn1 O5 O2 . 3_766 123.40(13) ?
O4 O5 O2 3_756 3_766 116.39(13) ?
Mn1 O5 H5B . . 119(3) ?
Mn1 O5 H5C . . 129(3) ?
H5B O5 H5C . . 109(4) ?
N1 C1 C2 . . 121.6(3) ?
N1 C1 C6 . . 113.8(3) ?
C2 C1 C6 . . 124.6(3) ?
C3 C2 C1 . . 118.8(4) ?
C3 C2 H2A . . 120.6 ?
C1 C2 H2A . . 120.6 ?
C4 C3 C2 . . 119.2(3) ?
C4 C3 H3A . . 120.4 ?
C2 C3 H3A . . 120.4 ?
C3 C4 C5 . . 119.0(3) ?
C3 C4 H4A . . 120.5 ?
C5 C4 H4A . . 120.5 ?
N1 C5 C4 . . 121.7(3) ?
N1 C5 C7 . . 113.3(3) ?
C4 C5 C7 . . 124.9(3) ?
O2 C6 O1 . . 125.6(3) ?
O2 C6 C1 . . 118.7(3) ?
O1 C6 C1 . . 115.7(3) ?
O3 C7 O4 . . 125.6(3) ?
O3 C7 C5 . . 116.3(3) ?
O4 C7 C5 . . 118.0(3) ?
N2 C8 C9 . . 123.8(4) ?
N2 C8 H8A . . 118.1 ?
C9 C8 H8A . . 118.1 ?
C10 C9 C8 . . 119.0(4) ?
C10 C9 H9A . . 120.5 ?
C8 C9 H9A . . 120.5 ?
C9 C10 C11 . . 119.7(4) ?
C9 C10 H10A . . 120.2 ?
C11 C10 H10A . . 120.2 ?
C18 C11 C10 . . 117.8(3) ?
C18 C11 C12 . . 120.0(4) ?
C10 C11 C12 . . 122.2(4) ?
C13 C12 C11 . . 121.0(4) ?
C13 C12 H12A . . 119.5 ?
C11 C12 H12A . . 119.5 ?
C12 C13 C14 . . 121.2(4) ?
C12 C13 H13A . . 119.4 ?
C14 C13 H13A . . 119.4 ?
C15 C14 C19 . . 116.7(4) ?
C15 C14 C13 . . 123.8(4) ?
C19 C14 C13 . . 119.5(4) ?
C16 C15 C14 . . 120.7(4) ?
C16 C15 H15A . . 119.7 ?
C14 C15 H15A . . 119.7 ?
C15 C16 C17 . . 118.6(4) ?
C15 C16 H16A . . 120.7 ?
C17 C16 H16A . . 120.7 ?
N3 C17 C16 . . 123.5(4) ?
N3 C17 H17A . . 118.3 ?
C16 C17 H17A . . 118.3 ?
N2 C18 C11 . . 122.7(3) ?
N2 C18 C19 . . 118.0(3) ?
C11 C18 C19 . . 119.2(3) ?
N3 C19 C14 . . 122.7(4) ?
N3 C19 C18 . . 118.1(3) ?
C14 C19 C18 . . 119.2(3) ?
N4 C20 N5 . . 111.9(3) ?
N4 C20 H20A . . 124.1 ?
N5 C20 H20A . . 124.1 ?
N5 C21 C22 . . 106.0(4) ?
N5 C21 H21A . . 127.0 ?
C22 C21 H21A . . 127.0 ?
C21 C22 N4 . . 110.3(3) ?
C21 C22 H22A . . 124.9 ?
N4 C22 H22A . . 124.9 ?

loop_
_geom_bond_atom_site_label_1
_geom_bond_atom_site_label_2
_geom_bond_site_symmetry_2
_geom_bond_distance
_geom_bond_publ_flag
Mn1 O5 . 2.157(3) yes
Mn1 N4 . 2.238(3) yes
Mn1 O1 . 2.300(2) yes
Mn1 N1 . 2.300(3) yes
Mn1 O3 . 2.357(2) yes
Mn1 N2 . 2.383(3) yes
Mn1 N3 . 2.421(3) yes
N1 C1 . 1.336(4) ?
N1 C5 . 1.338(4) ?
N2 C8 . 1.329(5) ?
N2 C18 . 1.362(4) ?
N3 C17 . 1.319(5) ?
N3 C19 . 1.357(5) ?
N4 C20 . 1.311(5) ?
N4 C22 . 1.377(5) ?
N5 C20 . 1.340(5) ?
N5 C21 . 1.348(5) ?
N5 O4 2_656 2.745(4) ?
N5 H5A . 0.8600 ?
O1 C6 . 1.259(4) ?
O2 C6 . 1.246(4) ?
O3 C7 . 1.244(4) ?
O4 C7 . 1.251(4) ?
O5 O4 3_756 2.711(4) ?
O5 O2 3_766 2.716(4) ?
O5 H5B . 0.843(19) ?
O5 H5C . 0.842(19) ?
C1 C2 . 1.387(5) ?
C1 C6 . 1.505(5) ?
C2 C3 . 1.385(5) ?
C2 H2A . 0.9300 ?
C3 C4 . 1.378(5) ?
C3 H3A . 0.9300 ?
C4 C5 . 1.382(5) ?
C4 H4A . 0.9300 ?
C5 C7 . 1.518(5) ?
C8 C9 . 1.402(5) ?
C8 H8A . 0.9300 ?
C9 C10 . 1.346(6) ?
C9 H9A . 0.9300 ?
C10 C11 . 1.410(6) ?
C10 H10A . 0.9300 ?
C11 C18 . 1.399(5) ?
C11 C12 . 1.428(6) ?
C12 C13 . 1.343(6) ?
C12 H12A . 0.9300 ?
C13 C14 . 1.429(6) ?
C13 H13A . 0.9300 ?
C14 C15 . 1.391(6) ?
C14 C19 . 1.409(5) ?
C15 C16 . 1.358(6) ?
C15 H15A . 0.9300 ?
C16 C17 . 1.391(5) ?
C16 H16A . 0.9300 ?
C17 H17A . 0.9300 ?
C18 C19 . 1.448(5) ?
C20 H20A . 0.9300 ?
C21 C22 . 1.349(6) ?
C21 H21A . 0.9300 ?
C22 H22A . 0.9300 ?

loop_
_geom_hbond_atom_site_label_D
_geom_hbond_atom_site_label_H
_geom_hbond_atom_site_label_A
_geom_hbond_site_symmetry_A
_geom_hbond_distance_DH
_geom_hbond_distance_HA
_geom_hbond_distance_DA
_geom_hbond_angle_DHA
N5 H5A O4 2_656 0.86 1.91 2.745(4) 162
O5 H5B O4 3_756 0.843(19) 1.87(2) 2.711(4) 177(4)
O5 H5C O2 3_766 0.842(19) 1.88(2) 2.716(4) 171(5)

loop_
_geom_torsion_atom_site_label_1
_geom_torsion_atom_site_label_2
_geom_torsion_atom_site_label_3
_geom_torsion_atom_site_label_4
_geom_torsion_site_symmetry_1
_geom_torsion_site_symmetry_4
_geom_torsion
O5 Mn1 N1 C1 . . 90.5(3)
N4 Mn1 N1 C1 . . -97.8(3)
O1 Mn1 N1 C1 . . -8.0(2)
O3 Mn1 N1 C1 . . 179.9(3)
N2 Mn1 N1 C1 . . 6.0(3)
N3 Mn1 N1 C1 . . 177.6(2)
O5 Mn1 N1 C5 . . -87.5(3)
N4 Mn1 N1 C5 . . 84.2(3)
O1 Mn1 N1 C5 . . 173.9(3)
O3 Mn1 N1 C5 . . 1.9(2)
N2 Mn1 N1 C5 . . -172.0(2)
N3 Mn1 N1 C5 . . -0.5(4)
O5 Mn1 N2 C8 . . -87.8(3)
N4 Mn1 N2 C8 . . 102.0(3)
O1 Mn1 N2 C8 . . 11.6(3)
N1 Mn1 N2 C8 . . -1.8(4)
O3 Mn1 N2 C8 . . -171.5(3)
N3 Mn1 N2 C8 . . -176.7(3)
O5 Mn1 N2 C18 . . 94.1(3)
N4 Mn1 N2 C18 . . -76.1(3)
O1 Mn1 N2 C18 . . -166.5(3)
N1 Mn1 N2 C18 . . -179.9(2)
O3 Mn1 N2 C18 . . 10.4(4)
N3 Mn1 N2 C18 . . 5.2(2)
O5 Mn1 N3 C17 . . 92.9(3)
N4 Mn1 N3 C17 . . -83.2(3)
O1 Mn1 N3 C17 . . -165.8(3)
N1 Mn1 N3 C17 . . 4.8(4)
O3 Mn1 N3 C17 . . 2.6(3)
N2 Mn1 N3 C17 . . 179.7(3)
O5 Mn1 N3 C19 . . -93.4(3)
N4 Mn1 N3 C19 . . 90.6(3)
O1 Mn1 N3 C19 . . 7.9(4)
N1 Mn1 N3 C19 . . 178.6(2)
O3 Mn1 N3 C19 . . 176.4(3)
N2 Mn1 N3 C19 . . -6.5(2)
O1 Mn1 N4 C20 . . 19.8(3)
N1 Mn1 N4 C20 . . 88.6(3)
O3 Mn1 N4 C20 . . 156.0(3)
N2 Mn1 N4 C20 . . -57.6(3)
N3 Mn1 N4 C20 . . -126.0(3)
O1 Mn1 N4 C22 . . -161.3(3)
N1 Mn1 N4 C22 . . -92.5(3)
O3 Mn1 N4 C22 . . -25.1(3)
N2 Mn1 N4 C22 . . 121.3(3)
N3 Mn1 N4 C22 . . 52.9(3)
O5 Mn1 O1 C6 . . -74.8(3)
N4 Mn1 O1 C6 . . 107.0(3)
N1 Mn1 O1 C6 . . 12.9(3)
O3 Mn1 O1 C6 . . 23.5(3)
N2 Mn1 O1 C6 . . -158.9(3)
N3 Mn1 O1 C6 . . -172.8(2)
O5 Mn1 O3 C7 . . 93.7(3)
N4 Mn1 O3 C7 . . -94.2(3)
O1 Mn1 O3 C7 . . -8.0(3)
N1 Mn1 O3 C7 . . 2.7(3)
N2 Mn1 O3 C7 . . 176.3(2)
N3 Mn1 O3 C7 . . -178.7(3)
O1 Mn1 O5 O4 . 3_756 96.89(15)
N1 Mn1 O5 O4 . 3_756 28.29(15)
O3 Mn1 O5 O4 . 3_756 -39.75(15)
N2 Mn1 O5 O4 . 3_756 173.49(16)
N3 Mn1 O5 O4 . 3_756 -117.23(15)
O1 Mn1 O5 O2 . 3_766 -64.90(17)
N1 Mn1 O5 O2 . 3_766 -133.49(17)
O3 Mn1 O5 O2 . 3_766 158.46(17)
N2 Mn1 O5 O2 . 3_766 11.70(16)
N3 Mn1 O5 O2 . 3_766 80.98(17)
C5 N1 C1 C2 . . 0.7(5)
Mn1 N1 C1 C2 . . -177.3(3)
C5 N1 C1 C6 . . -178.1(3)
Mn1 N1 C1 C6 . . 3.8(4)
N1 C1 C2 C3 . . -0.4(6)
C6 C1 C2 C3 . . 178.4(4)
C1 C2 C3 C4 . . -0.5(6)
C2 C3 C4 C5 . . 1.0(6)
C1 N1 C5 C4 . . -0.2(5)
Mn1 N1 C5 C4 . . 177.8(3)
C1 N1 C5 C7 . . 176.7(3)
Mn1 N1 C5 C7 . . -5.2(4)
C3 C4 C5 N1 . . -0.6(6)
C3 C4 C5 C7 . . -177.2(3)
Mn1 O1 C6 O2 . . 164.8(3)
Mn1 O1 C6 C1 . . -15.4(4)
N1 C1 C6 O2 . . -172.8(3)
C2 C1 C6 O2 . . 8.4(6)
N1 C1 C6 O1 . . 7.4(5)
C2 C1 C6 O1 . . -171.4(3)
Mn1 O3 C7 O4 . . 172.2(3)
Mn1 O3 C7 C5 . . -6.2(4)
N1 C5 C7 O3 . . 7.3(5)
C4 C5 C7 O3 . . -175.8(3)
N1 C5 C7 O4 . . -171.1(3)
C4 C5 C7 O4 . . 5.7(5)
C18 N2 C8 C9 . . 1.1(6)
Mn1 N2 C8 C9 . . -177.0(3)
N2 C8 C9 C10 . . 0.1(7)
C8 C9 C10 C11 . . -0.3(7)
C9 C10 C11 C18 . . -0.8(6)
C9 C10 C11 C12 . . 179.9(4)
C18 C11 C12 C13 . . 0.0(7)
C10 C11 C12 C13 . . 179.4(4)
C11 C12 C13 C14 . . -0.8(7)
C12 C13 C14 C15 . . -178.5(5)
C12 C13 C14 C19 . . 0.5(7)
C19 C14 C15 C16 . . -1.8(6)
C13 C14 C15 C16 . . 177.2(4)
C14 C15 C16 C17 . . 1.8(7)
C19 N3 C17 C16 . . -0.7(6)
Mn1 N3 C17 C16 . . 173.0(3)
C15 C16 C17 N3 . . -0.6(7)
C8 N2 C18 C11 . . -2.2(5)
Mn1 N2 C18 C11 . . 176.0(3)
C8 N2 C18 C19 . . 178.2(3)
Mn1 N2 C18 C19 . . -3.6(4)
C10 C11 C18 N2 . . 2.1(6)
C12 C11 C18 N2 . . -178.5(4)
C10 C11 C18 C19 . . -178.4(4)
C12 C11 C18 C19 . . 1.0(6)
C17 N3 C19 C14 . . 0.6(5)
Mn1 N3 C19 C14 . . -173.6(3)
C17 N3 C19 C18 . . -178.4(3)
Mn1 N3 C19 C18 . . 7.4(4)
C15 C14 C19 N3 . . 0.6(6)
C13 C14 C19 N3 . . -178.4(4)
C15 C14 C19 C18 . . 179.6(4)
C13 C14 C19 C18 . . 0.5(5)
N2 C18 C19 N3 . . -2.7(5)
C11 C18 C19 N3 . . 177.7(3)
N2 C18 C19 C14 . . 178.3(3)
C11 C18 C19 C14 . . -1.3(5)
C22 N4 C20 N5 . . 0.0(4)
Mn1 N4 C20 N5 . . 179.1(2)
C21 N5 C20 N4 . . 0.0(4)
O4 N5 C20 N4 2_656 . -166.4(2)
C20 N5 C21 C22 . . 0.0(4)
O4 N5 C21 C22 2_656 . 168.6(3)
N5 C21 C22 N4 . . 0.0(5)
C20 N4 C22 C21 . . 0.0(4)
Mn1 N4 C22 C21 . . -179.1(3)
